data_7044414
loop_
_publ_author_name
'Li, Chen-Yu'
'Su, Yu-Chia'
'Lin, Chia-Her'
'Huang, Hsi-Ya'
'Tsai, Chen-Yen'
'Lee, Ting-Yu'
'Ko, Bao-Tsan'

_publ_section_title
;
 Synthesis and characterization of trimetallic cobalt, zinc and nickel
 complexes containing amine-bis(benzotriazole phenolate) ligands:
 efficient catalysts for coupling of carbon dioxide with epoxides
;
_journal_name_full 'Dalton Trans.'
_journal_paper_doi 10.1039/C7DT02841E
_journal_year 2017
_chemical_formula_sum 'C68 H70 N16 O8 Zn3'
_chemical_formula_weight 1435.57
_space_group_crystal_system triclinic
_space_group_IT_number 2
_space_group_name_Hall '-P 1'
_space_group_name_H-M_alt 'P -1'
_symmetry_space_group_name_Hall '-P 1'
_symmetry_space_group_name_H-M 'P -1'
_atom_sites_solution_hydrogens geom
_audit_creation_method SHELXL-2016/6
_audit_update_record
;
2017-10-02 deposited with the CCDC.
2017-10-04 downloaded from the CCDC.
;
_cell_angle_alpha 74.5940(10)
_cell_angle_beta 67.2980(10)
_cell_angle_gamma 62.4570(10)
_cell_formula_units_Z 2
_cell_length_a 15.2998(3)
_cell_length_b 16.3673(3)
_cell_length_c 16.6280(3)
_cell_measurement_reflns_used 9176
_cell_measurement_temperature 100(2)
_cell_measurement_theta_max 28.28
_cell_measurement_theta_min 2.36
_cell_volume 3386.56(12)
_computing_structure_refinement 'SHELXL-2016/6 (Sheldrick, 2016)'
_diffrn_ambient_temperature 100(2)
_diffrn_detector_area_resol_mean 8.3333
_diffrn_measured_fraction_theta_full 1.000
_diffrn_measured_fraction_theta_max 0.992
_diffrn_measurement_device_type 'Bruker APEX-II CCD'
_diffrn_measurement_method '\f and \w scans'
_diffrn_radiation_type MoK\a
_diffrn_radiation_wavelength 0.71073
_diffrn_reflns_av_R_equivalents 0.0274
_diffrn_reflns_av_unetI/netI 0.0280
_diffrn_reflns_Laue_measured_fraction_full 1.000
_diffrn_reflns_Laue_measured_fraction_max 0.992
_diffrn_reflns_limit_h_max 20
_diffrn_reflns_limit_h_min -20
_diffrn_reflns_limit_k_max 21
_diffrn_reflns_limit_k_min -21
_diffrn_reflns_limit_l_max 22
_diffrn_reflns_limit_l_min -19
_diffrn_reflns_number 60723
_diffrn_reflns_point_group_measured_fraction_full 1.000
_diffrn_reflns_point_group_measured_fraction_max 0.992
_diffrn_reflns_theta_full 25.242
_diffrn_reflns_theta_max 28.330
_diffrn_reflns_theta_min 1.637
_exptl_absorpt_coefficient_mu 1.121
_exptl_absorpt_correction_T_max 0.9460
_exptl_absorpt_correction_T_min 0.8066
_exptl_absorpt_correction_type multi-scan
_exptl_absorpt_process_details 'SADABS V2008/1 (Bruker AXS, 2008)'
_exptl_crystal_colour colourless
_exptl_crystal_density_diffrn 1.408
_exptl_crystal_description block
_exptl_crystal_F_000 1488
_exptl_crystal_size_max 0.200
_exptl_crystal_size_mid 0.150
_exptl_crystal_size_min 0.050
_refine_diff_density_max 1.291
_refine_diff_density_min -0.292
_refine_diff_density_rms 0.059
_refine_ls_extinction_method none
_refine_ls_goodness_of_fit_ref 1.097
_refine_ls_hydrogen_treatment constr
_refine_ls_matrix_type full
_refine_ls_number_parameters 866
_refine_ls_number_reflns 16763
_refine_ls_number_restraints 0
_refine_ls_restrained_S_all 1.097
_refine_ls_R_factor_all 0.0407
_refine_ls_R_factor_gt 0.0319
_refine_ls_shift/su_max 0.007
_refine_ls_shift/su_mean 0.000
_refine_ls_structure_factor_coef Fsqd
_refine_ls_weighting_details 'w=1/[\s^2^(Fo^2^)+(0.0428P)^2^+1.0353P] where P=(Fo^2^+2Fc^2^)/3'
_refine_ls_weighting_scheme calc
_refine_ls_wR_factor_gt 0.0830
_refine_ls_wR_factor_ref 0.0863
_reflns_Friedel_coverage 0.000
_reflns_number_gt 13852
_reflns_number_total 16763
_reflns_threshold_expression 'I > 2\s(I)'
_cod_data_source_file c7dt02841e2.cif
_cod_data_source_block complex_2
_cod_database_code 7044414
_shelx_shelxl_version_number 2016/6
_shelx_space_group_comment
;
The symmetry employed for this shelxl refinement is uniquely defined
by the following loop, which should always be used as a source of
symmetry information in preference to the above space-group names.
They are only intended as comments.
;
_shelx_estimated_absorpt_t_min 0.807
_shelx_estimated_absorpt_t_max 0.946

loop_
_space_group_symop_operation_xyz
'x, y, z'
'-x, -y, -z'

loop_
_atom_site_label
_atom_site_type_symbol
_atom_site_fract_x
_atom_site_fract_y
_atom_site_fract_z
_atom_site_U_iso_or_equiv
_atom_site_adp_type
_atom_site_occupancy
_atom_site_site_symmetry_order
_atom_site_calc_flag
_atom_site_refinement_flags_posn
_atom_site_refinement_flags_adp
Zn1 Zn 0.58227(2) 0.31524(2) 0.67583(2) 0.02216(5) Uani 1 1 d . .
Zn2 Zn 0.43101(2) 0.19095(2) 0.70912(2) 0.01997(5) Uani 1 1 d . .
Zn3 Zn 0.58763(2) -0.04636(2) 0.72076(2) 0.02048(5) Uani 1 1 d . .
O1 O 0.46309(8) 0.28496(8) 0.74807(7) 0.0210(2) Uani 1 1 d . .
O2 O 0.72284(9) 0.22392(9) 0.64342(8) 0.0263(3) Uani 1 1 d . .
O3 O 0.56041(10) 0.31555(9) 0.55953(8) 0.0320(3) Uani 1 1 d . .
O4 O 0.53296(10) 0.18656(9) 0.58711(8) 0.0303(3) Uani 1 1 d . .
O5 O 0.53450(8) 0.07754(8) 0.75926(7) 0.0199(2) Uani 1 1 d . .
O6 O 0.59429(9) -0.15288(8) 0.80848(8) 0.0234(2) Uani 1 1 d . .
O7 O 0.35613(9) 0.12930(9) 0.68337(8) 0.0266(3) Uani 1 1 d . .
O8 O 0.44642(9) -0.02242(9) 0.71465(8) 0.0288(3) Uani 1 1 d . .
N1 N 0.31146(11) 0.32419(10) 0.67943(9) 0.0235(3) Uani 1 1 d . .
N2 N 0.26639(11) 0.39543(10) 0.72685(9) 0.0242(3) Uani 1 1 d . .
N3 N 0.20308(11) 0.47535(11) 0.69537(10) 0.0287(3) Uani 1 1 d . .
N4 N 0.89024(13) 0.25829(12) 0.42476(10) 0.0345(4) Uani 1 1 d . .
N5 N 0.89606(11) 0.20159(11) 0.49793(9) 0.0269(3) Uani 1 1 d . .
N6 N 0.91329(12) 0.11414(11) 0.49706(10) 0.0302(3) Uani 1 1 d . .
N7 N 0.59515(10) 0.33504(10) 0.80011(9) 0.0217(3) Uani 1 1 d . .
N8 N 0.55739(12) 0.45591(11) 0.64676(10) 0.0300(3) Uani 1 1 d . .
N9 N 0.30304(11) 0.16304(10) 0.99640(9) 0.0260(3) Uani 1 1 d . .
N10 N 0.37351(10) 0.14868(9) 0.91800(8) 0.0194(3) Uani 1 1 d . .
N11 N 0.33674(10) 0.17422(10) 0.84965(9) 0.0206(3) Uani 1 1 d . .
N12 N 0.50656(13) -0.27222(13) 0.77569(11) 0.0368(4) Uani 1 1 d . .
N13 N 0.57094(11) -0.31715(10) 0.82303(9) 0.0254(3) Uani 1 1 d . .
N14 N 0.54242(12) -0.36880(11) 0.89585(10) 0.0290(3) Uani 1 1 d . .
N15 N 0.74869(10) -0.06896(10) 0.71467(8) 0.0198(3) Uani 1 1 d . .
N16 N 0.66610(12) -0.07014(11) 0.58766(10) 0.0280(3) Uani 1 1 d . .
C1 C 0.38919(12) 0.34054(11) 0.80853(10) 0.0215(3) Uani 1 1 d . .
C2 C 0.28757(13) 0.39021(12) 0.80527(11) 0.0236(3) Uani 1 1 d . .
C3 C 0.20682(14) 0.43823(12) 0.87390(12) 0.0285(4) Uani 1 1 d . .
H3A H 0.138406 0.470131 0.869907 0.034 Uiso 1 1 calc R U
C4 C 0.22666(14) 0.43928(13) 0.94795(12) 0.0298(4) Uani 1 1 d . .
C5 C 0.32944(14) 0.39937(12) 0.94782(11) 0.0268(4) Uani 1 1 d . .
H5A H 0.344260 0.404641 0.996221 0.032 Uiso 1 1 calc R U
C6 C 0.41107(13) 0.35202(11) 0.87898(11) 0.0223(3) Uani 1 1 d . .
C7 C 0.52146(13) 0.30758(12) 0.88028(10) 0.0226(3) Uani 1 1 d . .
H7B H 0.523724 0.324284 0.932252 0.027 Uiso 1 1 calc R U
H7C H 0.545110 0.239410 0.886818 0.027 Uiso 1 1 calc R U
C8 C 0.70163(13) 0.27289(12) 0.80518(11) 0.0243(3) Uani 1 1 d . .
H8A H 0.705518 0.208890 0.823322 0.029 Uiso 1 1 calc R U
H8B H 0.711705 0.291063 0.852125 0.029 Uiso 1 1 calc R U
C9 C 0.79064(13) 0.27155(12) 0.72288(11) 0.0237(3) Uani 1 1 d . .
C10 C 0.87184(13) 0.28862(12) 0.72287(12) 0.0277(4) Uani 1 1 d . .
H10B H 0.866555 0.308048 0.774166 0.033 Uiso 1 1 calc R U
C11 C 0.96068(13) 0.27840(13) 0.65072(12) 0.0283(4) Uani 1 1 d . .
C12 C 0.96610(13) 0.25007(12) 0.57672(12) 0.0272(4) Uani 1 1 d . .
H12A H 1.025198 0.242601 0.526299 0.033 Uiso 1 1 calc R U
C13 C 0.88628(13) 0.23255(12) 0.57556(11) 0.0248(3) Uani 1 1 d . .
C14 C 0.79607(13) 0.24225(12) 0.64746(11) 0.0231(3) Uani 1 1 d . .
C15 C 0.27517(13) 0.36079(13) 0.60938(11) 0.0251(4) Uani 1 1 d . .
C16 C 0.29738(14) 0.32040(14) 0.53498(12) 0.0289(4) Uani 1 1 d . .
H16A H 0.343727 0.257548 0.527345 0.035 Uiso 1 1 calc R U
C17 C 0.24838(15) 0.37683(15) 0.47401(13) 0.0339(4) Uani 1 1 d . .
H17A H 0.261674 0.352422 0.422641 0.041 Uiso 1 1 calc R U
C18 C 0.17835(15) 0.47073(14) 0.48575(13) 0.0357(4) Uani 1 1 d . .
H18A H 0.145418 0.506567 0.442298 0.043 Uiso 1 1 calc R U
C19 C 0.15648(15) 0.51153(14) 0.55698(13) 0.0339(4) Uani 1 1 d . .
H19A H 0.109988 0.574450 0.564029 0.041 Uiso 1 1 calc R U
C20 C 0.20770(13) 0.45389(13) 0.61990(12) 0.0275(4) Uani 1 1 d . .
C21 C 0.13810(16) 0.48018(16) 1.02788(14) 0.0407(5) Uani 1 1 d . .
H21A H 0.080394 0.530890 1.009297 0.061 Uiso 1 1 calc R U
H21B H 0.161463 0.503992 1.060325 0.061 Uiso 1 1 calc R U
H21C H 0.115131 0.432106 1.065721 0.061 Uiso 1 1 calc R U
C22 C 1.04979(15) 0.29307(15) 0.65370(15) 0.0383(5) Uani 1 1 d . .
H22A H 1.113158 0.236311 0.641130 0.057 Uiso 1 1 calc R U
H22B H 1.034551 0.308299 0.712130 0.057 Uiso 1 1 calc R U
H22C H 1.059510 0.344119 0.609783 0.057 Uiso 1 1 calc R U
C23 C 0.91952(14) 0.11298(15) 0.41351(12) 0.0320(4) Uani 1 1 d . .
C24 C 0.94071(16) 0.03897(17) 0.37087(14) 0.0415(5) Uani 1 1 d . .
H24A H 0.952065 -0.021572 0.400519 0.050 Uiso 1 1 calc R U
C25 C 0.94411(18) 0.0587(2) 0.28485(15) 0.0501(6) Uani 1 1 d . .
H25A H 0.957843 0.010838 0.253820 0.060 Uiso 1 1 calc R U
C26 C 0.9275(2) 0.1491(2) 0.24091(15) 0.0544(7) Uani 1 1 d . .
H26A H 0.929609 0.159954 0.181300 0.065 Uiso 1 1 calc R U
C27 C 0.90895(19) 0.2206(2) 0.27990(14) 0.0502(6) Uani 1 1 d . .
H27A H 0.898903 0.280507 0.249060 0.060 Uiso 1 1 calc R U
C28 C 0.90518(14) 0.20172(15) 0.36933(12) 0.0339(4) Uani 1 1 d . .
C29 C 0.57307(14) 0.43405(12) 0.79465(12) 0.0282(4) Uani 1 1 d . .
H29A H 0.612229 0.440407 0.826425 0.034 Uiso 1 1 calc R U
H29B H 0.498303 0.468713 0.823283 0.034 Uiso 1 1 calc R U
C30 C 0.60300(15) 0.47536(13) 0.69969(12) 0.0307(4) Uani 1 1 d . .
H30A H 0.578539 0.543211 0.697670 0.037 Uiso 1 1 calc R U
H30B H 0.679403 0.448942 0.674354 0.037 Uiso 1 1 calc R U
C31 C 0.61016(17) 0.47422(15) 0.55256(13) 0.0390(5) Uani 1 1 d . .
H31A H 0.601974 0.538918 0.539539 0.059 Uiso 1 1 calc R U
H31B H 0.579403 0.462677 0.517098 0.059 Uiso 1 1 calc R U
H31C H 0.684012 0.433182 0.538713 0.059 Uiso 1 1 calc R U
C32 C 0.44472(16) 0.51573(15) 0.66644(16) 0.0442(5) Uani 1 1 d . .
H32A H 0.434598 0.580843 0.649649 0.066 Uiso 1 1 calc R U
H32B H 0.410008 0.506466 0.729340 0.066 Uiso 1 1 calc R U
H32C H 0.415314 0.499299 0.633303 0.066 Uiso 1 1 calc R U
C33 C 0.56734(14) 0.24521(13) 0.53730(11) 0.0286(4) Uani 1 1 d . .
C34 C 0.62117(19) 0.22721(16) 0.44157(13) 0.0450(5) Uani 1 1 d . .
H34A H 0.569099 0.245001 0.412535 0.067 Uiso 1 1 calc R U
H34B H 0.666297 0.161202 0.437902 0.067 Uiso 1 1 calc R U
H34C H 0.662821 0.263840 0.412577 0.067 Uiso 1 1 calc R U
C35 C 0.55693(12) 0.07811(11) 0.82945(10) 0.0180(3) Uani 1 1 d . .
C36 C 0.48163(12) 0.10969(11) 0.90898(10) 0.0185(3) Uani 1 1 d . .
C37 C 0.50915(12) 0.10451(11) 0.98184(10) 0.0198(3) Uani 1 1 d . .
H37A H 0.456647 0.124747 1.035214 0.024 Uiso 1 1 calc R U
C38 C 0.61246(13) 0.07007(11) 0.97665(10) 0.0212(3) Uani 1 1 d . .
C39 C 0.68776(12) 0.04085(11) 0.89699(10) 0.0202(3) Uani 1 1 d . .
H39A H 0.758833 0.017810 0.892401 0.024 Uiso 1 1 calc R U
C40 C 0.66168(12) 0.04455(11) 0.82469(10) 0.0192(3) Uani 1 1 d . .
C41 C 0.74279(12) 0.01555(12) 0.73822(10) 0.0208(3) Uani 1 1 d . .
H41A H 0.726684 0.067002 0.691566 0.025 Uiso 1 1 calc R U
H41B H 0.811154 0.003427 0.741300 0.025 Uiso 1 1 calc R U
C42 C 0.78889(13) -0.14982(12) 0.77669(11) 0.0226(3) Uani 1 1 d . .
H42A H 0.751344 -0.132097 0.837162 0.027 Uiso 1 1 calc R U
H42B H 0.862959 -0.165029 0.765213 0.027 Uiso 1 1 calc R U
C43 C 0.77878(13) -0.23517(12) 0.77136(11) 0.0234(3) Uani 1 1 d . .
C44 C 0.86461(13) -0.31842(13) 0.75360(12) 0.0289(4) Uani 1 1 d . .
H44A H 0.931642 -0.319560 0.738742 0.035 Uiso 1 1 calc R U
C45 C 0.85581(14) -0.40088(13) 0.75682(13) 0.0327(4) Uani 1 1 d . .
C46 C 0.75705(14) -0.39729(13) 0.77930(12) 0.0313(4) Uani 1 1 d . .
H46A H 0.748383 -0.452176 0.783067 0.038 Uiso 1 1 calc R U
C47 C 0.67089(13) -0.31458(13) 0.79634(11) 0.0257(4) Uani 1 1 d . .
C48 C 0.67686(13) -0.23014(12) 0.79237(10) 0.0226(3) Uani 1 1 d . .
C49 C 0.21247(13) 0.20052(13) 0.97807(11) 0.0281(4) Uani 1 1 d . .
C50 C 0.10940(15) 0.23194(17) 1.03461(13) 0.0464(6) Uani 1 1 d . .
H50A H 0.094136 0.228667 1.096147 0.056 Uiso 1 1 calc R U
C51 C 0.03287(15) 0.26722(19) 0.99633(14) 0.0527(7) Uani 1 1 d . .
H51A H -0.037269 0.288911 1.032526 0.063 Uiso 1 1 calc R U
C52 C 0.05400(15) 0.27270(16) 0.90494(13) 0.0410(5) Uani 1 1 d . .
H52A H -0.002285 0.297541 0.881856 0.049 Uiso 1 1 calc R U
C53 C 0.15313(13) 0.24331(13) 0.84858(12) 0.0290(4) Uani 1 1 d . .
H53A H 0.167259 0.247226 0.787125 0.035 Uiso 1 1 calc R U
C54 C 0.23300(13) 0.20689(12) 0.88728(11) 0.0230(3) Uani 1 1 d . .
C55 C 0.64349(14) 0.06568(14) 1.05433(11) 0.0282(4) Uani 1 1 d . .
H55A H 0.581391 0.085974 1.104919 0.042 Uiso 1 1 calc R U
H55B H 0.679665 0.106382 1.039749 0.042 Uiso 1 1 calc R U
H55C H 0.689510 0.001856 1.068596 0.042 Uiso 1 1 calc R U
C56 C 0.94915(17) -0.49118(15) 0.73958(17) 0.0477(6) Uani 1 1 d . .
H56A H 0.929551 -0.542587 0.772615 0.072 Uiso 1 1 calc R U
H56B H 1.002990 -0.491766 0.758104 0.072 Uiso 1 1 calc R U
H56C H 0.975729 -0.498000 0.676779 0.072 Uiso 1 1 calc R U
C57 C 0.42537(15) -0.29580(15) 0.82353(12) 0.0345(4) Uani 1 1 d . .
C58 C 0.33214(19) -0.2712(2) 0.80744(16) 0.0569(7) Uani 1 1 d . .
H58A H 0.315781 -0.230168 0.757883 0.068 Uiso 1 1 calc R U
C59 C 0.26635(19) -0.3093(2) 0.86662(16) 0.0595(7) Uani 1 1 d . .
H59A H 0.203622 -0.295669 0.856701 0.071 Uiso 1 1 calc R U
C60 C 0.28790(17) -0.36845(17) 0.94229(15) 0.0462(5) Uani 1 1 d . .
H60A H 0.238445 -0.391681 0.982264 0.055 Uiso 1 1 calc R U
C61 C 0.37743(16) -0.39286(15) 0.95925(14) 0.0364(4) Uani 1 1 d . .
H61A H 0.392112 -0.432992 1.009725 0.044 Uiso 1 1 calc R U
C62 C 0.44762(14) -0.35539(13) 0.89786(12) 0.0277(4) Uani 1 1 d . .
C63 C 0.81598(13) -0.08408(13) 0.62309(11) 0.0252(3) Uani 1 1 d . .
H63A H 0.853944 -0.151397 0.617642 0.030 Uiso 1 1 calc R U
H63B H 0.867474 -0.057331 0.607380 0.030 Uiso 1 1 calc R U
C64 C 0.75142(14) -0.03908(14) 0.56102(11) 0.0303(4) Uani 1 1 d . .
H64A H 0.721822 0.029109 0.560190 0.036 Uiso 1 1 calc R U
H64B H 0.796322 -0.054946 0.500956 0.036 Uiso 1 1 calc R U
C65 C 0.59769(16) -0.01592(16) 0.53210(13) 0.0379(5) Uani 1 1 d . .
H65A H 0.638601 -0.022763 0.470288 0.057 Uiso 1 1 calc R U
H65B H 0.565563 0.049615 0.541703 0.057 Uiso 1 1 calc R U
H65C H 0.543594 -0.038681 0.547495 0.057 Uiso 1 1 calc R U
C66 C 0.70590(16) -0.16889(14) 0.57745(13) 0.0363(4) Uani 1 1 d . .
H66A H 0.744238 -0.178937 0.515724 0.054 Uiso 1 1 calc R U
H66B H 0.647806 -0.187291 0.596589 0.054 Uiso 1 1 calc R U
H66C H 0.752160 -0.206173 0.613254 0.054 Uiso 1 1 calc R U
C67 C 0.36613(13) 0.04653(13) 0.70542(10) 0.0237(3) Uani 1 1 d . .
C68 C 0.27191(14) 0.02725(14) 0.72410(13) 0.0334(4) Uani 1 1 d . .
H68A H 0.294299 -0.035296 0.710078 0.050 Uiso 1 1 calc R U
H68B H 0.228888 0.072648 0.688044 0.050 Uiso 1 1 calc R U
H68C H 0.231629 0.031920 0.786244 0.050 Uiso 1 1 calc R U

loop_
_atom_site_aniso_label
_atom_site_aniso_U_11
_atom_site_aniso_U_22
_atom_site_aniso_U_33
_atom_site_aniso_U_23
_atom_site_aniso_U_13
_atom_site_aniso_U_12
Zn1 0.02005(10) 0.02665(11) 0.01948(10) 0.00183(7) -0.00544(7) -0.01199(8)
Zn2 0.01909(9) 0.02332(10) 0.01742(9) 0.00082(7) -0.00720(7) -0.00882(8)
Zn3 0.01911(9) 0.02343(10) 0.02014(10) -0.00363(7) -0.00825(7) -0.00713(8)
O1 0.0190(5) 0.0240(6) 0.0192(5) -0.0021(4) -0.0035(4) -0.0102(5)
O2 0.0210(6) 0.0321(7) 0.0266(6) -0.0059(5) -0.0046(5) -0.0121(5)
O3 0.0372(7) 0.0385(8) 0.0237(6) 0.0052(5) -0.0123(5) -0.0203(6)
O4 0.0318(7) 0.0325(7) 0.0205(6) -0.0004(5) -0.0024(5) -0.0139(6)
O5 0.0207(5) 0.0231(6) 0.0179(5) -0.0021(4) -0.0083(4) -0.0085(5)
O6 0.0172(5) 0.0230(6) 0.0256(6) -0.0020(5) -0.0045(4) -0.0065(5)
O7 0.0283(6) 0.0303(7) 0.0262(6) 0.0017(5) -0.0146(5) -0.0132(5)
O8 0.0245(6) 0.0301(7) 0.0376(7) -0.0066(5) -0.0154(5) -0.0095(5)
N1 0.0217(7) 0.0257(7) 0.0239(7) 0.0027(6) -0.0085(6) -0.0119(6)
N2 0.0191(7) 0.0244(7) 0.0266(7) 0.0022(6) -0.0077(6) -0.0087(6)
N3 0.0219(7) 0.0273(8) 0.0313(8) 0.0049(6) -0.0095(6) -0.0086(6)
N4 0.0325(9) 0.0434(10) 0.0299(8) 0.0080(7) -0.0140(7) -0.0200(8)
N5 0.0206(7) 0.0342(8) 0.0228(7) 0.0002(6) -0.0064(6) -0.0105(6)
N6 0.0271(8) 0.0308(8) 0.0271(8) -0.0073(6) -0.0062(6) -0.0067(7)
N7 0.0212(7) 0.0219(7) 0.0221(7) -0.0004(5) -0.0043(5) -0.0117(6)
N8 0.0272(8) 0.0307(8) 0.0307(8) 0.0077(6) -0.0101(6) -0.0154(7)
N9 0.0197(7) 0.0308(8) 0.0187(7) 0.0012(6) -0.0039(5) -0.0068(6)
N10 0.0183(6) 0.0227(7) 0.0164(6) 0.0017(5) -0.0050(5) -0.0100(6)
N11 0.0185(6) 0.0255(7) 0.0200(7) 0.0022(5) -0.0086(5) -0.0108(6)
N12 0.0315(8) 0.0541(11) 0.0301(8) 0.0018(7) -0.0125(7) -0.0225(8)
N13 0.0259(7) 0.0273(8) 0.0261(7) -0.0038(6) -0.0083(6) -0.0123(6)
N14 0.0284(8) 0.0288(8) 0.0292(8) 0.0005(6) -0.0075(6) -0.0143(7)
N15 0.0184(6) 0.0241(7) 0.0159(6) -0.0028(5) -0.0047(5) -0.0078(6)
N16 0.0264(7) 0.0351(9) 0.0238(7) -0.0066(6) -0.0119(6) -0.0081(7)
C1 0.0218(8) 0.0213(8) 0.0200(8) 0.0001(6) -0.0031(6) -0.0116(7)
C2 0.0234(8) 0.0229(8) 0.0234(8) 0.0007(6) -0.0063(6) -0.0109(7)
C3 0.0206(8) 0.0259(9) 0.0334(9) -0.0017(7) -0.0042(7) -0.0090(7)
C4 0.0265(9) 0.0288(9) 0.0299(9) -0.0054(7) -0.0012(7) -0.0126(8)
C5 0.0302(9) 0.0272(9) 0.0233(8) -0.0034(7) -0.0032(7) -0.0155(8)
C6 0.0234(8) 0.0216(8) 0.0219(8) 0.0007(6) -0.0051(6) -0.0123(7)
C7 0.0258(8) 0.0263(9) 0.0174(7) 0.0008(6) -0.0046(6) -0.0152(7)
C8 0.0242(8) 0.0293(9) 0.0222(8) -0.0018(7) -0.0077(6) -0.0132(7)
C9 0.0209(8) 0.0234(8) 0.0249(8) -0.0010(6) -0.0057(6) -0.0092(7)
C10 0.0249(9) 0.0273(9) 0.0319(9) -0.0055(7) -0.0089(7) -0.0100(7)
C11 0.0201(8) 0.0264(9) 0.0382(10) -0.0040(7) -0.0086(7) -0.0092(7)
C12 0.0197(8) 0.0266(9) 0.0306(9) -0.0010(7) -0.0053(7) -0.0085(7)
C13 0.0218(8) 0.0249(9) 0.0232(8) -0.0003(6) -0.0069(6) -0.0072(7)
C14 0.0200(8) 0.0219(8) 0.0248(8) 0.0010(6) -0.0067(6) -0.0084(7)
C15 0.0214(8) 0.0315(9) 0.0248(8) 0.0063(7) -0.0094(6) -0.0159(7)
C16 0.0311(9) 0.0329(10) 0.0293(9) 0.0048(7) -0.0142(7) -0.0186(8)
C17 0.0383(10) 0.0444(12) 0.0294(9) 0.0087(8) -0.0168(8) -0.0266(9)
C18 0.0332(10) 0.0416(11) 0.0355(10) 0.0159(9) -0.0200(8) -0.0207(9)
C19 0.0265(9) 0.0364(11) 0.0365(10) 0.0109(8) -0.0143(8) -0.0151(8)
C20 0.0196(8) 0.0310(10) 0.0300(9) 0.0061(7) -0.0079(7) -0.0135(7)
C21 0.0315(10) 0.0461(12) 0.0382(11) -0.0164(9) 0.0027(8) -0.0151(9)
C22 0.0239(9) 0.0429(12) 0.0501(12) -0.0153(10) -0.0058(8) -0.0142(9)
C23 0.0213(8) 0.0463(12) 0.0272(9) -0.0074(8) -0.0060(7) -0.0120(8)
C24 0.0336(11) 0.0560(14) 0.0362(11) -0.0151(10) -0.0089(9) -0.0153(10)
C25 0.0416(12) 0.0800(18) 0.0388(12) -0.0204(12) -0.0102(10) -0.0271(13)
C26 0.0571(15) 0.097(2) 0.0297(11) -0.0010(12) -0.0196(10) -0.0454(15)
C27 0.0541(14) 0.0775(18) 0.0321(11) 0.0116(11) -0.0223(10) -0.0390(13)
C28 0.0255(9) 0.0533(13) 0.0267(9) -0.0003(8) -0.0098(7) -0.0196(9)
C29 0.0288(9) 0.0241(9) 0.0316(9) -0.0040(7) -0.0039(7) -0.0143(8)
C30 0.0315(9) 0.0256(9) 0.0338(10) 0.0008(7) -0.0057(8) -0.0162(8)
C31 0.0420(11) 0.0437(12) 0.0336(10) 0.0149(9) -0.0130(9) -0.0280(10)
C32 0.0304(10) 0.0381(12) 0.0532(13) 0.0142(10) -0.0134(9) -0.0149(9)
C33 0.0238(8) 0.0350(10) 0.0199(8) 0.0032(7) -0.0074(7) -0.0088(8)
C34 0.0551(14) 0.0409(12) 0.0226(9) 0.0023(8) -0.0012(9) -0.0178(11)
C35 0.0199(7) 0.0195(8) 0.0166(7) 0.0007(6) -0.0073(6) -0.0098(6)
C36 0.0181(7) 0.0199(8) 0.0188(7) 0.0019(6) -0.0068(6) -0.0101(6)
C37 0.0226(8) 0.0214(8) 0.0166(7) 0.0012(6) -0.0056(6) -0.0119(7)
C38 0.0256(8) 0.0214(8) 0.0195(8) 0.0019(6) -0.0102(6) -0.0115(7)
C39 0.0200(7) 0.0211(8) 0.0226(8) 0.0005(6) -0.0098(6) -0.0097(6)
C40 0.0202(7) 0.0196(8) 0.0188(7) -0.0003(6) -0.0061(6) -0.0097(6)
C41 0.0175(7) 0.0263(8) 0.0194(7) -0.0007(6) -0.0052(6) -0.0107(7)
C42 0.0191(8) 0.0273(9) 0.0218(8) -0.0015(6) -0.0082(6) -0.0088(7)
C43 0.0218(8) 0.0262(9) 0.0203(8) -0.0006(6) -0.0064(6) -0.0092(7)
C44 0.0205(8) 0.0329(10) 0.0287(9) -0.0035(7) -0.0041(7) -0.0099(7)
C45 0.0249(9) 0.0290(10) 0.0348(10) -0.0074(8) -0.0020(7) -0.0070(8)
C46 0.0303(9) 0.0266(9) 0.0340(10) -0.0064(8) -0.0049(8) -0.0115(8)
C47 0.0239(8) 0.0295(9) 0.0252(8) -0.0032(7) -0.0063(7) -0.0128(7)
C48 0.0226(8) 0.0257(9) 0.0195(8) -0.0024(6) -0.0063(6) -0.0100(7)
C49 0.0202(8) 0.0317(10) 0.0223(8) 0.0041(7) -0.0047(6) -0.0075(7)
C50 0.0217(9) 0.0663(15) 0.0221(9) 0.0068(9) -0.0016(7) -0.0047(10)
C51 0.0179(9) 0.0760(17) 0.0318(11) 0.0107(11) -0.0022(8) -0.0061(10)
C52 0.0199(9) 0.0539(13) 0.0351(10) 0.0121(9) -0.0119(8) -0.0097(9)
C53 0.0213(8) 0.0355(10) 0.0265(9) 0.0059(7) -0.0094(7) -0.0119(8)
C54 0.0201(8) 0.0228(8) 0.0232(8) 0.0036(6) -0.0058(6) -0.0104(7)
C55 0.0285(9) 0.0382(10) 0.0223(8) -0.0018(7) -0.0119(7) -0.0146(8)
C56 0.0319(11) 0.0322(11) 0.0614(15) -0.0124(10) 0.0010(10) -0.0070(9)
C57 0.0320(10) 0.0494(12) 0.0276(9) -0.0033(8) -0.0085(8) -0.0219(9)
C58 0.0443(13) 0.100(2) 0.0375(12) 0.0093(12) -0.0196(10) -0.0412(14)
C59 0.0400(13) 0.107(2) 0.0477(14) -0.0040(14) -0.0144(11) -0.0446(15)
C60 0.0370(11) 0.0623(15) 0.0463(13) -0.0078(11) -0.0031(9) -0.0324(11)
C61 0.0364(10) 0.0383(11) 0.0369(10) -0.0030(8) -0.0066(8) -0.0214(9)
C62 0.0285(9) 0.0309(10) 0.0273(9) -0.0090(7) -0.0054(7) -0.0143(8)
C63 0.0202(8) 0.0337(10) 0.0192(8) -0.0055(7) -0.0026(6) -0.0102(7)
C64 0.0285(9) 0.0407(11) 0.0193(8) -0.0042(7) -0.0064(7) -0.0123(8)
C65 0.0380(11) 0.0502(13) 0.0266(9) -0.0087(9) -0.0178(8) -0.0100(10)
C66 0.0387(11) 0.0397(11) 0.0336(10) -0.0119(8) -0.0145(8) -0.0114(9)
C67 0.0223(8) 0.0335(10) 0.0184(8) -0.0038(7) -0.0080(6) -0.0119(7)
C68 0.0249(9) 0.0406(11) 0.0385(10) -0.0006(8) -0.0117(8) -0.0168(8)

loop_
_atom_type_symbol
_atom_type_description
_atom_type_scat_dispersion_real
_atom_type_scat_dispersion_imag
_atom_type_scat_source
C C 0.0033 0.0016 'International Tables Vol C Tables 4.2.6.8 and 6.1.1.4'
H H 0.0000 0.0000 'International Tables Vol C Tables 4.2.6.8 and 6.1.1.4'
N N 0.0061 0.0033 'International Tables Vol C Tables 4.2.6.8 and 6.1.1.4'
O O 0.0106 0.0060 'International Tables Vol C Tables 4.2.6.8 and 6.1.1.4'
Zn Zn 0.2839 1.4301 'International Tables Vol C Tables 4.2.6.8 and 6.1.1.4'

loop_
_geom_angle_atom_site_label_1
_geom_angle_atom_site_label_2
_geom_angle_atom_site_label_3
_geom_angle
O2 Zn1 O1 123.62(5)
O2 Zn1 O3 93.10(5)
O1 Zn1 O3 92.54(5)
O2 Zn1 N8 118.08(6)
O1 Zn1 N8 117.77(5)
O3 Zn1 N8 91.57(6)
O2 Zn1 N7 92.37(5)
O1 Zn1 N7 88.55(5)
O3 Zn1 N7 172.62(5)
N8 Zn1 N7 81.47(6)
O4 Zn2 O5 93.25(5)
O4 Zn2 O7 94.77(5)
O5 Zn2 O7 99.63(5)
O4 Zn2 O1 95.37(5)
O5 Zn2 O1 93.44(4)
O7 Zn2 O1 162.95(5)
O4 Zn2 N1 95.27(5)
O5 Zn2 N1 168.52(5)
O7 Zn2 N1 87.33(5)
O1 Zn2 N1 78.13(5)
O4 Zn2 N11 170.99(5)
O5 Zn2 N11 77.83(5)
O7 Zn2 N11 85.56(5)
O1 Zn2 N11 86.55(5)
N1 Zn2 N11 93.74(5)
O6 Zn3 O5 119.09(5)
O6 Zn3 O8 94.51(5)
O5 Zn3 O8 92.50(5)
O6 Zn3 N16 118.35(6)
O5 Zn3 N16 121.24(5)
O8 Zn3 N16 94.46(5)
O6 Zn3 N15 89.60(5)
O5 Zn3 N15 88.04(5)
O8 Zn3 N15 174.96(5)
N16 Zn3 N15 81.00(5)
C1 O1 Zn1 118.27(10)
C1 O1 Zn2 119.08(9)
Zn1 O1 Zn2 120.52(5)
C14 O2 Zn1 118.33(11)
C33 O3 Zn1 122.87(11)
C33 O4 Zn2 131.64(12)
C35 O5 Zn3 115.69(10)
C35 O5 Zn2 122.45(10)
Zn3 O5 Zn2 120.89(5)
C48 O6 Zn3 118.18(10)
C67 O7 Zn2 127.01(11)
C67 O8 Zn3 137.31(11)
N2 N1 C15 103.45(14)
N2 N1 Zn2 123.53(11)
C15 N1 Zn2 132.46(12)
N3 N2 N1 116.61(14)
N3 N2 C2 120.21(15)
N1 N2 C2 123.09(14)
N2 N3 C20 102.64(15)
N5 N4 C28 101.97(16)
N4 N5 N6 117.87(15)
N4 N5 C13 121.30(16)
N6 N5 C13 120.81(14)
N5 N6 C23 102.54(15)
C29 N7 C8 112.22(13)
C29 N7 C7 110.99(13)
C8 N7 C7 106.77(12)
C29 N7 Zn1 106.87(10)
C8 N7 Zn1 108.47(10)
C7 N7 Zn1 111.56(10)
C30 N8 C31 109.01(14)
C30 N8 C32 110.80(17)
C31 N8 C32 109.12(15)
C30 N8 Zn1 108.10(11)
C31 N8 Zn1 109.31(13)
C32 N8 Zn1 110.46(11)
N10 N9 C49 103.11(13)
N9 N10 N11 116.04(13)
N9 N10 C36 120.58(13)
N11 N10 C36 123.37(13)
N10 N11 C54 103.64(13)
N10 N11 Zn2 124.27(10)
C54 N11 Zn2 130.19(11)
N13 N12 C57 102.15(15)
N12 N13 N14 117.94(14)
N12 N13 C47 122.33(15)
N14 N13 C47 119.69(14)
N13 N14 C62 102.57(15)
C63 N15 C42 111.17(13)
C63 N15 C41 109.58(12)
C42 N15 C41 109.41(12)
C63 N15 Zn3 107.08(9)
C42 N15 Zn3 110.35(9)
C41 N15 Zn3 109.21(9)
C66 N16 C65 108.05(15)
C66 N16 C64 111.64(15)
C65 N16 C64 109.45(15)
C66 N16 Zn3 110.66(12)
C65 N16 Zn3 111.85(11)
C64 N16 Zn3 105.21(10)
O1 C1 C2 122.06(15)
O1 C1 C6 120.83(15)
C2 C1 C6 117.11(15)
C3 C2 C1 122.49(16)
C3 C2 N2 118.59(15)
C1 C2 N2 118.87(15)
C4 C3 C2 119.67(17)
C4 C3 H3A 120.2
C2 C3 H3A 120.2
C3 C4 C5 118.38(16)
C3 C4 C21 120.29(17)
C5 C4 C21 121.30(18)
C6 C5 C4 122.15(17)
C6 C5 H5A 118.9
C4 C5 H5A 118.9
C5 C6 C1 119.21(16)
C5 C6 C7 121.74(15)
C1 C6 C7 118.94(15)
N7 C7 C6 114.12(13)
N7 C7 H7B 108.7
C6 C7 H7B 108.7
N7 C7 H7C 108.7
C6 C7 H7C 108.7
H7B C7 H7C 107.6
N7 C8 C9 116.99(14)
N7 C8 H8A 108.0
C9 C8 H8A 108.0
N7 C8 H8B 108.0
C9 C8 H8B 108.0
H8A C8 H8B 107.3
C10 C9 C14 120.04(15)
C10 C9 C8 121.26(16)
C14 C9 C8 118.32(14)
C9 C10 C11 122.89(17)
C9 C10 H10B 118.6
C11 C10 H10B 118.6
C12 C11 C10 117.23(16)
C12 C11 C22 120.80(16)
C10 C11 C22 121.90(17)
C13 C12 C11 120.72(16)
C13 C12 H12A 119.6
C11 C12 H12A 119.6
C12 C13 C14 123.08(16)
C12 C13 N5 118.83(15)
C14 C13 N5 118.09(15)
O2 C14 C13 120.78(16)
O2 C14 C9 123.18(15)
C13 C14 C9 116.04(15)
N1 C15 C20 107.98(16)
N1 C15 C16 130.39(17)
C20 C15 C16 121.61(16)
C17 C16 C15 116.44(18)
C17 C16 H16A 121.8
C15 C16 H16A 121.8
C16 C17 C18 121.80(19)
C16 C17 H17A 119.1
C18 C17 H17A 119.1
C19 C18 C17 122.71(18)
C19 C18 H18A 118.6
C17 C18 H18A 118.6
C18 C19 C20 115.81(19)
C18 C19 H19A 122.1
C20 C19 H19A 122.1
N3 C20 C15 109.31(15)
N3 C20 C19 129.08(18)
C15 C20 C19 121.61(18)
C4 C21 H21A 109.5
C4 C21 H21B 109.5
H21A C21 H21B 109.5
C4 C21 H21C 109.5
H21A C21 H21C 109.5
H21B C21 H21C 109.5
C11 C22 H22A 109.5
C11 C22 H22B 109.5
H22A C22 H22B 109.5
C11 C22 H22C 109.5
H22A C22 H22C 109.5
H22B C22 H22C 109.5
N6 C23 C28 108.25(17)
N6 C23 C24 130.00(19)
C28 C23 C24 121.70(18)
C25 C24 C23 116.7(2)
C25 C24 H24A 121.7
C23 C24 H24A 121.7
C24 C25 C26 121.3(2)
C24 C25 H25A 119.3
C26 C25 H25A 119.3
C27 C26 C25 123.0(2)
C27 C26 H26A 118.5
C25 C26 H26A 118.5
C26 C27 C28 116.7(2)
C26 C27 H27A 121.7
C28 C27 H27A 121.7
N4 C28 C23 109.37(16)
N4 C28 C27 130.0(2)
C23 C28 C27 120.6(2)
N7 C29 C30 111.22(15)
N7 C29 H29A 109.4
C30 C29 H29A 109.4
N7 C29 H29B 109.4
C30 C29 H29B 109.4
H29A C29 H29B 108.0
N8 C30 C29 111.17(14)
N8 C30 H30A 109.4
C29 C30 H30A 109.4
N8 C30 H30B 109.4
C29 C30 H30B 109.4
H30A C30 H30B 108.0
N8 C31 H31A 109.5
N8 C31 H31B 109.5
H31A C31 H31B 109.5
N8 C31 H31C 109.5
H31A C31 H31C 109.5
H31B C31 H31C 109.5
N8 C32 H32A 109.5
N8 C32 H32B 109.5
H32A C32 H32B 109.5
N8 C32 H32C 109.5
H32A C32 H32C 109.5
H32B C32 H32C 109.5
O3 C33 O4 126.04(16)
O3 C33 C34 118.16(17)
O4 C33 C34 115.80(18)
C33 C34 H34A 109.5
C33 C34 H34B 109.5
H34A C34 H34B 109.5
C33 C34 H34C 109.5
H34A C34 H34C 109.5
H34B C34 H34C 109.5
O5 C35 C36 123.81(14)
O5 C35 C40 118.89(14)
C36 C35 C40 117.30(14)
C37 C36 C35 121.61(14)
C37 C36 N10 117.56(14)
C35 C36 N10 120.82(14)
C38 C37 C36 120.45(15)
C38 C37 H37A 119.8
C36 C37 H37A 119.8
C37 C38 C39 118.24(15)
C37 C38 C55 121.11(15)
C39 C38 C55 120.64(15)
C40 C39 C38 121.93(15)
C40 C39 H39A 119.0
C38 C39 H39A 119.0
C39 C40 C35 120.43(14)
C39 C40 C41 121.83(14)
C35 C40 C41 117.73(14)
N15 C41 C40 112.46(12)
N15 C41 H41A 109.1
C40 C41 H41A 109.1
N15 C41 H41B 109.1
C40 C41 H41B 109.1
H41A C41 H41B 107.8
N15 C42 C43 114.50(13)
N15 C42 H42A 108.6
C43 C42 H42A 108.6
N15 C42 H42B 108.6
C43 C42 H42B 108.6
H42A C42 H42B 107.6
C44 C43 C48 120.60(16)
C44 C43 C42 121.49(15)
C48 C43 C42 117.71(15)
C43 C44 C45 122.31(16)
C43 C44 H44A 118.8
C45 C44 H44A 118.8
C46 C45 C44 117.58(17)
C46 C45 C56 120.52(18)
C44 C45 C56 121.87(18)
C45 C46 C47 120.70(17)
C45 C46 H46A 119.7
C47 C46 H46A 119.7
C46 C47 C48 123.28(16)
C46 C47 N13 117.45(16)
C48 C47 N13 119.21(15)
O6 C48 C47 122.09(15)
O6 C48 C43 122.40(15)
C47 C48 C43 115.50(15)
N9 C49 C54 109.29(15)
N9 C49 C50 130.10(17)
C54 C49 C50 120.61(17)
C51 C50 C49 116.64(19)
C51 C50 H50A 121.7
C49 C50 H50A 121.7
C50 C51 C52 122.52(18)
C50 C51 H51A 118.7
C52 C51 H51A 118.7
C53 C52 C51 122.05(18)
C53 C52 H52A 119.0
C51 C52 H52A 119.0
C52 C53 C54 116.01(17)
C52 C53 H53A 122.0
C54 C53 H53A 122.0
N11 C54 C49 107.91(15)
N11 C54 C53 129.92(16)
C49 C54 C53 122.17(16)
C38 C55 H55A 109.5
C38 C55 H55B 109.5
H55A C55 H55B 109.5
C38 C55 H55C 109.5
H55A C55 H55C 109.5
H55B C55 H55C 109.5
C45 C56 H56A 109.5
C45 C56 H56B 109.5
H56A C56 H56B 109.5
C45 C56 H56C 109.5
H56A C56 H56C 109.5
H56B C56 H56C 109.5
N12 C57 C62 108.84(17)
N12 C57 C58 130.2(2)
C62 C57 C58 120.99(18)
C59 C58 C57 116.6(2)
C59 C58 H58A 121.7
C57 C58 H58A 121.7
C58 C59 C60 122.6(2)
C58 C59 H59A 118.7
C60 C59 H59A 118.7
C61 C60 C59 121.8(2)
C61 C60 H60A 119.1
C59 C60 H60A 119.1
C60 C61 C62 116.5(2)
C60 C61 H61A 121.7
C62 C61 H61A 121.7
N14 C62 C57 108.49(16)
N14 C62 C61 129.98(18)
C57 C62 C61 121.51(18)
N15 C63 C64 110.25(14)
N15 C63 H63A 109.6
C64 C63 H63A 109.6
N15 C63 H63B 109.6
C64 C63 H63B 109.6
H63A C63 H63B 108.1
N16 C64 C63 111.44(15)
N16 C64 H64A 109.3
C63 C64 H64A 109.3
N16 C64 H64B 109.3
C63 C64 H64B 109.3
H64A C64 H64B 108.0
N16 C65 H65A 109.5
N16 C65 H65B 109.5
H65A C65 H65B 109.5
N16 C65 H65C 109.5
H65A C65 H65C 109.5
H65B C65 H65C 109.5
N16 C66 H66A 109.5
N16 C66 H66B 109.5
H66A C66 H66B 109.5
N16 C66 H66C 109.5
H66A C66 H66C 109.5
H66B C66 H66C 109.5
O8 C67 O7 126.60(15)
O8 C67 C68 116.12(16)
O7 C67 C68 117.28(16)
C67 C68 H68A 109.5
C67 C68 H68B 109.5
H68A C68 H68B 109.5
C67 C68 H68C 109.5
H68A C68 H68C 109.5
H68B C68 H68C 109.5

loop_
_geom_bond_atom_site_label_1
_geom_bond_atom_site_label_2
_geom_bond_distance
Zn1 O2 1.9263(12)
Zn1 O1 1.9601(11)
Zn1 O3 2.0842(13)
Zn1 N8 2.1023(15)
Zn1 N7 2.2680(14)
Zn2 O4 2.0212(12)
Zn2 O5 2.0314(11)
Zn2 O7 2.0472(12)
Zn2 O1 2.1216(11)
Zn2 N1 2.1866(14)
Zn2 N11 2.2449(13)
Zn3 O6 1.9432(12)
Zn3 O5 1.9866(11)
Zn3 O8 2.0487(12)
Zn3 N16 2.1133(15)
Zn3 N15 2.2812(13)
O1 C1 1.332(2)
O2 C14 1.315(2)
O3 C33 1.247(2)
O4 C33 1.262(2)
O5 C35 1.3407(18)
O6 C48 1.307(2)
O7 C67 1.257(2)
O8 C67 1.256(2)
N1 N2 1.335(2)
N1 C15 1.358(2)
N2 N3 1.334(2)
N2 C2 1.433(2)
N3 C20 1.359(2)
N4 N5 1.326(2)
N4 C28 1.362(3)
N5 N6 1.333(2)
N5 C13 1.440(2)
N6 C23 1.360(2)
N7 C29 1.479(2)
N7 C8 1.491(2)
N7 C7 1.4968(19)
N8 C30 1.480(2)
N8 C31 1.481(2)
N8 C32 1.487(3)
N9 N10 1.3270(18)
N9 C49 1.353(2)
N10 N11 1.3439(18)
N10 C36 1.432(2)
N11 C54 1.350(2)
N12 N13 1.323(2)
N12 C57 1.357(2)
N13 N14 1.327(2)
N13 C47 1.436(2)
N14 C62 1.351(2)
N15 C63 1.481(2)
N15 C42 1.485(2)
N15 C41 1.490(2)
N16 C66 1.472(3)
N16 C65 1.479(2)
N16 C64 1.485(2)
C1 C2 1.398(2)
C1 C6 1.413(2)
C2 C3 1.392(2)
C3 C4 1.383(3)
C3 H3A 0.9500
C4 C5 1.396(3)
C4 C21 1.515(3)
C5 C6 1.394(2)
C5 H5A 0.9500
C6 C7 1.505(2)
C7 H7B 0.9900
C7 H7C 0.9900
C8 C9 1.509(2)
C8 H8A 0.9900
C8 H8B 0.9900
C9 C10 1.393(2)
C9 C14 1.418(2)
C10 C11 1.397(2)
C10 H10B 0.9500
C11 C12 1.387(3)
C11 C22 1.510(2)
C12 C13 1.385(2)
C12 H12A 0.9500
C13 C14 1.409(2)
C15 C20 1.402(3)
C15 C16 1.409(3)
C16 C17 1.376(3)
C16 H16A 0.9500
C17 C18 1.422(3)
C17 H17A 0.9500
C18 C19 1.367(3)
C18 H18A 0.9500
C19 C20 1.422(3)
C19 H19A 0.9500
C21 H21A 0.9800
C21 H21B 0.9800
C21 H21C 0.9800
C22 H22A 0.9800
C22 H22B 0.9800
C22 H22C 0.9800
C23 C28 1.400(3)
C23 C24 1.411(3)
C24 C25 1.366(3)
C24 H24A 0.9500
C25 C26 1.418(4)
C25 H25A 0.9500
C26 C27 1.350(4)
C26 H26A 0.9500
C27 C28 1.420(3)
C27 H27A 0.9500
C29 C30 1.523(2)
C29 H29A 0.9900
C29 H29B 0.9900
C30 H30A 0.9900
C30 H30B 0.9900
C31 H31A 0.9800
C31 H31B 0.9800
C31 H31C 0.9800
C32 H32A 0.9800
C32 H32B 0.9800
C32 H32C 0.9800
C33 C34 1.520(3)
C34 H34A 0.9800
C34 H34B 0.9800
C34 H34C 0.9800
C35 C36 1.407(2)
C35 C40 1.410(2)
C36 C37 1.399(2)
C37 C38 1.386(2)
C37 H37A 0.9500
C38 C39 1.400(2)
C38 C55 1.514(2)
C39 C40 1.385(2)
C39 H39A 0.9500
C40 C41 1.508(2)
C41 H41A 0.9900
C41 H41B 0.9900
C42 C43 1.503(2)
C42 H42A 0.9900
C42 H42B 0.9900
C43 C44 1.388(2)
C43 C48 1.427(2)
C44 C45 1.402(3)
C44 H44A 0.9500
C45 C46 1.386(3)
C45 C56 1.504(3)
C46 C47 1.384(3)
C46 H46A 0.9500
C47 C48 1.409(2)
C49 C54 1.403(2)
C49 C50 1.413(2)
C50 C51 1.365(3)
C50 H50A 0.9500
C51 C52 1.413(3)
C51 H51A 0.9500
C52 C53 1.370(3)
C52 H52A 0.9500
C53 C54 1.411(2)
C53 H53A 0.9500
C55 H55A 0.9800
C55 H55B 0.9800
C55 H55C 0.9800
C56 H56A 0.9800
C56 H56B 0.9800
C56 H56C 0.9800
C57 C62 1.404(3)
C57 C58 1.405(3)
C58 C59 1.364(3)
C58 H58A 0.9500
C59 C60 1.417(4)
C59 H59A 0.9500
C60 C61 1.359(3)
C60 H60A 0.9500
C61 C62 1.415(3)
C61 H61A 0.9500
C63 C64 1.514(2)
C63 H63A 0.9900
C63 H63B 0.9900
C64 H64A 0.9900
C64 H64B 0.9900
C65 H65A 0.9800
C65 H65B 0.9800
C65 H65C 0.9800
C66 H66A 0.9800
C66 H66B 0.9800
C66 H66C 0.9800
C67 C68 1.516(2)
C68 H68A 0.9800
C68 H68B 0.9800
C68 H68C 0.9800
